data_4032716
loop_
_publ_author_name
'Beaudoin, Daniel'
'Blair-Pereira, Joao-Nicolas'
'Langis-Barsetti, Sophie'
'Maris, Thierry'
'Wuest, James D.'

_publ_section_title
;
 Predictably Ordered Open Hydrogen-Bonded Networks Built from
 Indeno[1,2-b]fluorenes.
;
_journal_issue 16
_journal_name_full 'The Journal of organic chemistry'
_journal_page_first 8536
_journal_page_last 8547
_journal_paper_doi 10.1021/acs.joc.7b01333
_journal_volume 82
_journal_year 2017
_chemical_compound_source 'Synthesized by the authors. See text'
_chemical_formula_moiety 'C56 H38 N20, 10(C2 H6 O S)'
_chemical_formula_sum 'C76 H98 N20 O10 S10'
_chemical_formula_weight 1772.34
_chemical_name_systematic
; 
 ? 
;
_space_group_IT_number 2
_symmetry_cell_setting triclinic
_symmetry_space_group_name_Hall '-P 1'
_symmetry_space_group_name_H-M 'P -1'
_atom_sites_solution_hydrogens geom
_atom_sites_solution_primary direct
_atom_sites_solution_secondary difmap
_audit_creation_method SHELXL-97
_cell_angle_alpha 80.848(6)
_cell_angle_beta 88.264(6)
_cell_angle_gamma 79.230(6)
_cell_formula_units_Z 1
_cell_length_a 11.7748(15)
_cell_length_b 14.6484(19)
_cell_length_c 16.7180(22)
_cell_measurement_reflns_used 34817
_cell_measurement_temperature 150
_cell_measurement_theta_max 69.32
_cell_measurement_theta_min 2.68
_cell_volume 2796.7(6)
_computing_cell_refinement 'SAINT V7.68A(Bruker AXS, 2009)'
_computing_data_collection 'APEX2  (Bruker AXS, 2009)'
_computing_data_reduction 'SAINT V7.68A(Bruker AXS, 2009)'
_computing_molecular_graphics 'SHELXTL v6.12 (Bruker AXS, 2001)'
_computing_publication_material 'UdMX (Maris, 2004)'
_computing_structure_refinement 'SHELXL97 (Sheldrick, 2008)'
_computing_structure_solution 'SHELXS97 (Sheldrick, 2008)'
_diffrn_ambient_temperature 150
_diffrn_detector_area_resol_mean 8.3
_diffrn_measured_fraction_theta_full 0.978
_diffrn_measured_fraction_theta_max 0.978
_diffrn_measurement_device_type 'Bruker Microstar'
_diffrn_measurement_method \w
_diffrn_radiation_monochromator 'Helios optics'
_diffrn_radiation_source 'Rotating Anode'
_diffrn_radiation_type CuK\a
_diffrn_radiation_wavelength 1.54178
_diffrn_reflns_av_R_equivalents 0.045
_diffrn_reflns_av_sigmaI/netI 0.0365
_diffrn_reflns_limit_h_max 14
_diffrn_reflns_limit_h_min -14
_diffrn_reflns_limit_k_max 16
_diffrn_reflns_limit_k_min -17
_diffrn_reflns_limit_l_max 20
_diffrn_reflns_limit_l_min -20
_diffrn_reflns_number 57652
_diffrn_reflns_theta_full 69.96
_diffrn_reflns_theta_max 69.96
_diffrn_reflns_theta_min 2.68
_exptl_absorpt_coefficient_mu 2.256
_exptl_absorpt_correction_T_max 0.6928
_exptl_absorpt_correction_T_min 0.4526
_exptl_absorpt_correction_type multi-scan
_exptl_absorpt_process_details 'Sadabs (Sheldrick, 2008)'
_exptl_crystal_colour Colorless
_exptl_crystal_density_diffrn 1.052
_exptl_crystal_density_method 'not measured'
_exptl_crystal_description Block
_exptl_crystal_F_000 934
_exptl_crystal_size_max 0.25
_exptl_crystal_size_mid 0.18
_exptl_crystal_size_min 0.12
_platon_squeeze_details
;
There were two additional DMSO molecule and what seemed to be 
one half of benzene molecule in the asymmetric unit.
Attempts to  model these disordered solvent molecules
were unsuccessful. PLATON/SQUEEZE  was used to correct
the data for the presence of the disordered solvent.
A potential solvent volume of 768.0 \%A^3^, 
27.5 % of the total unit-cell volume, was found.
216 electrons per unit cell worth of scattering were located
in the void.  This is consistent with 218 electrons expected for 4  
DMSO and one benzene molecule. The reported structure is based on the 
PLATON/SQUEEZE corrected data. 

Ref:  Sluis, P. van der & Spek, A.L. (1990). Acta Cryst. A46, 194-201.
;
_refine_diff_density_max 0.526
_refine_diff_density_min -0.540
_refine_diff_density_rms 0.081
_refine_ls_extinction_method none
_refine_ls_goodness_of_fit_ref 1.023
_refine_ls_hydrogen_treatment constr
_refine_ls_matrix_type full
_refine_ls_number_parameters 538
_refine_ls_number_reflns 10375
_refine_ls_number_restraints 0
_refine_ls_restrained_S_all 1.023
_refine_ls_R_factor_all 0.0645
_refine_ls_R_factor_gt 0.0614
_refine_ls_shift/su_max 0.001
_refine_ls_shift/su_mean 0.000
_refine_ls_structure_factor_coef Fsqd
_refine_ls_weighting_details 'calc w=1/[\s^2^(Fo^2^)+(0.2000P)^2^] where P=(Fo^2^+2Fc^2^)/3'
_refine_ls_weighting_scheme calc
_refine_ls_wR_factor_gt 0.2141
_refine_ls_wR_factor_ref 0.2208
_reflns_number_gt 9420
_reflns_number_total 10375
_reflns_threshold_expression I>2\s(I)
_cod_data_source_file jo7b01333_si_002.cif
_cod_data_source_block jw1545
_cod_depositor_comments
;
The following automatic conversions were performed:

'_symmetry_cell_setting' value 'Triclinic' changed to 'triclinic'
according to
/home/data/users/saulius/crontab/automatic-downloads/current/ACS/lib/dictionaries/cif_core.dic
dictionary named 'cif_core.dic' version 2.4.2 from 2011-04-26.

'_geom_bond_publ_flag' value 'Y' changed to 'y' according to
/home/data/users/saulius/crontab/automatic-downloads/current/ACS/lib/dictionaries/cif_core.dic
dictionary named 'cif_core.dic' version 2.4.2 from 2011-04-26 (61
time).

'_geom_angle_publ_flag' value 'Y' changed to 'y' according to
/home/data/users/saulius/crontab/automatic-downloads/current/ACS/lib/dictionaries/cif_core.dic
dictionary named 'cif_core.dic' version 2.4.2 from 2011-04-26 (86
times).

Automatic conversion script
Id: cif_fix_values 4973 2017-02-22 13:04:09Z antanas 
;
_cod_original_sg_symbol_H-M P-1
_cod_database_code 4032716

loop_
_symmetry_equiv_pos_as_xyz
'x, y, z'
'-x, -y, -z'

loop_
_atom_site_label
_atom_site_type_symbol
_atom_site_fract_x
_atom_site_fract_y
_atom_site_fract_z
_atom_site_U_iso_or_equiv
_atom_site_adp_type
_atom_site_occupancy
_atom_site_symmetry_multiplicity
_atom_site_calc_flag
_atom_site_refinement_flags
_atom_site_disorder_assembly
_atom_site_disorder_group
C1 C 0.78674(13) 0.63613(10) 0.97535(8) 0.0204(3) Uani 1 1 d . . .
C2 C 0.73434(13) 0.66922(11) 1.05234(9) 0.0212(3) Uani 1 1 d . . .
C3 C 0.73038(13) 0.76595(11) 1.04916(9) 0.0233(3) Uani 1 1 d . . .
C4 C 0.69045(15) 0.80989(12) 1.11625(10) 0.0291(4) Uani 1 1 d . . .
H4 H 0.6872 0.8755 1.1145 0.035 Uiso 1 1 calc R . .
C5 C 0.65592(15) 0.75528(13) 1.18508(10) 0.0300(4) Uani 1 1 d . . .
H5 H 0.6304 0.7838 1.2313 0.036 Uiso 1 1 calc R . .
C6 C 0.65805(13) 0.65937(12) 1.18761(9) 0.0261(3) Uani 1 1 d . . .
C7 C 0.69704(13) 0.61567(11) 1.12024(9) 0.0232(3) Uani 1 1 d . . .
H7 H 0.6977 0.5505 1.1214 0.028 Uiso 1 1 calc R . .
C8 C 0.62141(14) 0.60079(12) 1.26244(10) 0.0266(3) Uani 1 1 d . . .
C9 C 0.55403(16) 0.58597(15) 1.39024(11) 0.0356(4) Uani 1 1 d . . .
C10 C 0.59411(16) 0.45923(14) 1.32700(10) 0.0336(4) Uani 1 1 d . . .
C11 C 0.79966(13) 0.72971(10) 0.92415(9) 0.0212(3) Uani 1 1 d . . .
C12 C 0.77087(13) 0.80355(11) 0.96928(9) 0.0233(3) Uani 1 1 d . . .
C13 C 0.77964(15) 0.89549(11) 0.93547(10) 0.0276(3) Uani 1 1 d . . .
H13 H 0.7614 0.9454 0.9664 0.033 Uiso 1 1 calc R . .
C14 C 0.81576(15) 0.91193(12) 0.85546(10) 0.0284(3) Uani 1 1 d . . .
H14 H 0.8223 0.9740 0.8316 0.034 Uiso 1 1 calc R . .
C15 C 0.84283(14) 0.83856(11) 0.80903(9) 0.0244(3) Uani 1 1 d . . .
C16 C 0.83508(13) 0.74652(11) 0.84428(9) 0.0224(3) Uani 1 1 d . . .
H16 H 0.8539 0.6963 0.8138 0.027 Uiso 1 1 calc R . .
C17 C 0.88269(15) 0.85968(11) 0.72422(10) 0.0267(3) Uani 1 1 d . . .
C18 C 0.9310(2) 0.96329(13) 0.62109(12) 0.0405(5) Uani 1 1 d . . .
C19 C 0.94526(17) 0.81009(12) 0.60714(11) 0.0318(4) Uani 1 1 d . . .
C20 C 0.71945(13) 0.57740(10) 0.93471(8) 0.0204(3) Uani 1 1 d . . .
C21 C 0.60597(14) 0.59925(12) 0.90730(10) 0.0268(3) Uani 1 1 d . . .
H21 H 0.5589 0.6579 0.9133 0.032 Uiso 1 1 calc R . .
C22 C 0.56226(15) 0.53417(13) 0.87096(11) 0.0314(4) Uani 1 1 d . . .
H22 H 0.4847 0.5483 0.8521 0.038 Uiso 1 1 calc R . .
C23 C 0.63177(16) 0.44789(13) 0.86189(12) 0.0340(4) Uani 1 1 d . . .
H23 H 0.6008 0.4043 0.8366 0.041 Uiso 1 1 calc R . .
C24 C 0.74543(15) 0.42491(12) 0.88928(11) 0.0295(4) Uani 1 1 d . . .
H24 H 0.7923 0.3662 0.8830 0.035 Uiso 1 1 calc R . .
C25 C 0.78906(13) 0.49026(11) 0.92620(9) 0.0222(3) Uani 1 1 d . . .
C26 C 0.90337(13) 0.48540(10) 0.96185(8) 0.0208(3) Uani 1 1 d . . .
C27 C 1.00101(13) 0.41410(10) 0.96960(9) 0.0215(3) Uani 1 1 d . . .
H27 H 1.0020 0.3570 0.9492 0.026 Uiso 1 1 calc R . .
C28 C 0.90323(13) 0.57007(10) 0.99166(8) 0.0198(3) Uani 1 1 d . . .
N1 N 0.63121(13) 0.50917(11) 1.25929(9) 0.0301(3) Uani 1 1 d . . .
N2 N 0.55261(14) 0.49483(13) 1.39304(9) 0.0366(4) Uani 1 1 d . . .
N3 N 0.58603(14) 0.64438(12) 1.32523(9) 0.0347(3) Uani 1 1 d . . .
N4 N 0.60182(17) 0.36718(13) 1.32680(10) 0.0435(4) Uani 1 1 d . . .
H4A H 0.5798 0.3313 1.3696 0.052 Uiso 1 1 calc . . .
H4B H 0.6289 0.3423 1.2839 0.052 Uiso 1 1 calc . . .
N5 N 0.52039(19) 0.62367(15) 1.45704(10) 0.0497(5) Uani 1 1 d . . .
H5A H 0.4986 0.5884 1.5003 0.060 Uiso 1 1 calc . . .
H5B H 0.5201 0.6837 1.4577 0.060 Uiso 1 1 calc . . .
N6 N 0.89219(16) 0.94919(11) 0.69703(10) 0.0369(4) Uani 1 1 d . . .
N7 N 0.96018(17) 0.89661(11) 0.57258(10) 0.0404(4) Uani 1 1 d . . .
N8 N 0.90609(13) 0.78766(10) 0.68325(9) 0.0293(3) Uani 1 1 d . . .
N9 N 0.9421(3) 1.05162(13) 0.58974(11) 0.0614(7) Uani 1 1 d . . .
H9A H 0.9241 1.0971 0.6191 0.074 Uiso 1 1 calc . . .
H9B H 0.9675 1.0640 0.5399 0.074 Uiso 1 1 calc . . .
N10 N 0.97010(18) 0.74113(11) 0.56242(9) 0.0407(4) Uani 1 1 d . . .
H10A H 0.9951 0.7531 0.5124 0.049 Uiso 1 1 calc . . .
H10B H 0.9614 0.6837 0.5829 0.049 Uiso 1 1 calc . . .
S1 S 1.21859(5) 0.69731(4) 0.40698(3) 0.04624(18) Uani 1 1 d . . .
O1 O 1.09351(15) 0.74600(11) 0.39770(9) 0.0471(4) Uani 1 1 d . . .
C30 C 1.2175(3) 0.5954(2) 0.4831(2) 0.0707(8) Uani 1 1 d . . .
H30A H 1.1972 0.6155 0.5357 0.106 Uiso 1 1 calc R . .
H30B H 1.2943 0.5552 0.4865 0.106 Uiso 1 1 calc R . .
H30C H 1.1604 0.5600 0.4686 0.106 Uiso 1 1 calc R . .
C31 C 1.2505(3) 0.6314(2) 0.3245(2) 0.0668(7) Uani 1 1 d . . .
H31A H 1.2041 0.5818 0.3300 0.100 Uiso 1 1 calc R . .
H31B H 1.3328 0.6030 0.3255 0.100 Uiso 1 1 calc R . .
H31C H 1.2321 0.6736 0.2731 0.100 Uiso 1 1 calc R . .
S2 S 0.39278(5) 0.89720(4) 0.98032(4) 0.0523(2) Uani 1 1 d . . .
O2 O 0.26876(16) 0.93411(12) 0.95782(15) 0.0648(5) Uani 1 1 d . . .
C32 C 0.4653(2) 0.87314(19) 0.88847(18) 0.0578(6) Uani 1 1 d . . .
H32A H 0.4258 0.8318 0.8632 0.087 Uiso 1 1 calc R . .
H32B H 0.5455 0.8422 0.9005 0.087 Uiso 1 1 calc R . .
H32C H 0.4643 0.9323 0.8514 0.087 Uiso 1 1 calc R . .
C33 C 0.4005(2) 0.77795(18) 1.02954(16) 0.0529(5) Uani 1 1 d . . .
H33A H 0.3556 0.7773 1.0799 0.079 Uiso 1 1 calc R . .
H33B H 0.4813 0.7492 1.0420 0.079 Uiso 1 1 calc R . .
H33C H 0.3689 0.7422 0.9936 0.079 Uiso 1 1 calc R . .
S3 S 0.62947(6) 0.76798(4) 1.60931(4) 0.0555(2) Uani 1 1 d . . .
O3 O 0.52412(17) 0.75630(13) 1.56514(10) 0.0553(4) Uani 1 1 d . . .
C34 C 0.7013(3) 0.6533(2) 1.6515(2) 0.0689(8) Uani 1 1 d . . .
H34A H 0.6467 0.6203 1.6843 0.103 Uiso 1 1 calc R . .
H34B H 0.7655 0.6582 1.6856 0.103 Uiso 1 1 calc R . .
H34C H 0.7314 0.6183 1.6077 0.103 Uiso 1 1 calc R . .
C35 C 0.5756(3) 0.8036(2) 1.7029(2) 0.0730(8) Uani 1 1 d . . .
H35A H 0.5212 0.8636 1.6918 0.110 Uiso 1 1 calc R . .
H35B H 0.6402 0.8113 1.7353 0.110 Uiso 1 1 calc R . .
H35C H 0.5359 0.7556 1.7328 0.110 Uiso 1 1 calc R . .
S4 S 1.07401(5) 0.48464(4) 0.65227(3) 0.04532(18) Uani 1 1 d . . .
O4 O 0.96306(15) 0.53590(10) 0.61146(10) 0.0484(4) Uani 1 1 d . . .
C36 C 1.1204(2) 0.38269(18) 0.6049(2) 0.0596(6) Uani 1 1 d . . .
H36A H 1.0597 0.3445 0.6103 0.089 Uiso 1 1 calc R . .
H36B H 1.1911 0.3455 0.6312 0.089 Uiso 1 1 calc R . .
H36C H 1.1356 0.4022 0.5474 0.089 Uiso 1 1 calc R . .
C37 C 1.0353(3) 0.4273(2) 0.74887(17) 0.0668(7) Uani 1 1 d . . .
H37A H 1.0091 0.4743 0.7843 0.100 Uiso 1 1 calc R . .
H37B H 1.1027 0.3828 0.7731 0.100 Uiso 1 1 calc R . .
H37C H 0.9730 0.3932 0.7422 0.100 Uiso 1 1 calc R . .
S5 S 0.77466(5) 0.31374(4) 1.13030(3) 0.0443(2) Uani 0.912(2) 1 d P A 1
O5 O 0.68232(15) 0.28133(14) 1.18598(12) 0.0583(5) Uani 1 1 d . A 1
C39 C 0.86542(19) 0.36253(16) 1.18763(15) 0.0474(5) Uani 1 1 d . A 1
H39A H 0.8186 0.4123 1.2137 0.071 Uiso 1 1 calc R A 1
H39B H 0.9224 0.3891 1.1517 0.071 Uiso 1 1 calc R A 1
H39C H 0.9055 0.3132 1.2292 0.071 Uiso 1 1 calc R A 1
C40 C 0.8735(2) 0.2126(2) 1.1121(2) 0.0681(8) Uani 1 1 d . A 1
H40A H 0.8935 0.1708 1.1635 0.102 Uiso 1 1 calc R A 1
H40B H 0.9437 0.2314 1.0871 0.102 Uiso 1 1 calc R A 1
H40C H 0.8383 0.1796 1.0757 0.102 Uiso 1 1 calc R A 1
S5B S 0.8081(6) 0.2534(5) 1.1929(4) 0.051(2) Uiso 0.088(2) 1 d P A 2

loop_
_atom_site_aniso_label
_atom_site_aniso_U_11
_atom_site_aniso_U_22
_atom_site_aniso_U_33
_atom_site_aniso_U_23
_atom_site_aniso_U_13
_atom_site_aniso_U_12
C1 0.0261(7) 0.0195(7) 0.0151(7) -0.0032(5) 0.0020(5) -0.0032(6)
C2 0.0237(7) 0.0222(7) 0.0171(7) -0.0045(5) 0.0021(5) -0.0018(5)
C3 0.0272(7) 0.0225(7) 0.0192(7) -0.0044(6) 0.0013(6) -0.0011(6)
C4 0.0380(8) 0.0255(8) 0.0241(8) -0.0094(6) 0.0047(6) -0.0027(6)
C5 0.0336(8) 0.0346(9) 0.0230(8) -0.0113(6) 0.0056(6) -0.0049(7)
C6 0.0258(7) 0.0339(8) 0.0184(7) -0.0060(6) 0.0023(6) -0.0039(6)
C7 0.0253(7) 0.0265(7) 0.0179(7) -0.0046(6) 0.0024(6) -0.0044(6)
C8 0.0248(7) 0.0367(9) 0.0178(7) -0.0043(6) 0.0004(6) -0.0045(6)
C9 0.0343(9) 0.0517(11) 0.0220(8) -0.0082(7) 0.0051(7) -0.0098(8)
C10 0.0323(8) 0.0465(10) 0.0224(8) -0.0037(7) 0.0030(6) -0.0107(7)
C11 0.0238(7) 0.0187(7) 0.0204(7) -0.0020(6) 0.0001(5) -0.0030(5)
C12 0.0274(7) 0.0208(7) 0.0215(7) -0.0050(6) 0.0002(6) -0.0023(6)
C13 0.0370(8) 0.0203(7) 0.0264(8) -0.0058(6) 0.0035(6) -0.0059(6)
C14 0.0353(8) 0.0232(7) 0.0265(8) -0.0027(6) 0.0015(6) -0.0066(6)
C15 0.0289(7) 0.0243(7) 0.0194(7) -0.0021(6) 0.0015(6) -0.0052(6)
C16 0.0260(7) 0.0221(7) 0.0189(7) -0.0029(6) 0.0023(5) -0.0050(6)
C17 0.0332(8) 0.0232(7) 0.0231(8) 0.0018(6) 0.0013(6) -0.0085(6)
C18 0.0672(13) 0.0259(9) 0.0294(9) -0.0023(7) 0.0112(9) -0.0150(8)
C19 0.0431(9) 0.0276(8) 0.0247(8) -0.0016(6) 0.0060(7) -0.0098(7)
C20 0.0246(7) 0.0217(7) 0.0156(6) -0.0036(5) 0.0031(5) -0.0059(6)
C21 0.0272(8) 0.0284(8) 0.0239(7) -0.0047(6) 0.0007(6) -0.0025(6)
C22 0.0272(8) 0.0363(9) 0.0315(8) -0.0058(7) -0.0029(6) -0.0071(7)
C23 0.0338(9) 0.0344(9) 0.0380(9) -0.0120(7) -0.0052(7) -0.0105(7)
C24 0.0323(8) 0.0275(8) 0.0314(8) -0.0109(6) -0.0028(7) -0.0064(6)
C25 0.0248(7) 0.0226(7) 0.0193(7) -0.0036(5) 0.0020(5) -0.0044(6)
C26 0.0261(7) 0.0207(7) 0.0159(6) -0.0036(5) 0.0039(5) -0.0050(6)
C27 0.0274(7) 0.0200(7) 0.0181(7) -0.0068(5) 0.0018(5) -0.0041(6)
C28 0.0245(7) 0.0191(7) 0.0150(6) -0.0021(5) 0.0029(5) -0.0031(5)
N1 0.0327(7) 0.0384(8) 0.0203(6) -0.0048(6) 0.0052(5) -0.0101(6)
N2 0.0395(8) 0.0509(9) 0.0201(7) -0.0037(6) 0.0058(6) -0.0125(7)
N3 0.0394(8) 0.0446(9) 0.0207(7) -0.0083(6) 0.0066(6) -0.0080(7)
N4 0.0606(11) 0.0441(9) 0.0292(8) -0.0042(7) 0.0123(7) -0.0216(8)
N5 0.0683(12) 0.0599(11) 0.0236(8) -0.0106(7) 0.0175(8) -0.0183(9)
N6 0.0575(10) 0.0259(7) 0.0286(8) -0.0028(6) 0.0078(7) -0.0134(7)
N7 0.0680(11) 0.0279(8) 0.0268(8) -0.0020(6) 0.0120(7) -0.0165(7)
N8 0.0410(8) 0.0252(7) 0.0214(7) -0.0005(5) 0.0045(6) -0.0089(6)
N9 0.125(2) 0.0294(9) 0.0340(9) -0.0059(7) 0.0313(11) -0.0297(10)
N10 0.0682(11) 0.0291(7) 0.0262(7) -0.0050(6) 0.0157(7) -0.0143(7)
S1 0.0505(3) 0.0504(3) 0.0409(3) -0.0072(2) 0.0026(2) -0.0175(2)
O1 0.0576(9) 0.0396(7) 0.0431(8) -0.0075(6) 0.0074(7) -0.0073(6)
C30 0.0569(15) 0.0756(18) 0.0710(18) 0.0174(15) -0.0084(13) -0.0131(13)
C31 0.0549(14) 0.0772(18) 0.0690(17) -0.0303(14) -0.0018(12) 0.0024(13)
S2 0.0490(3) 0.0411(3) 0.0721(4) -0.0265(3) -0.0028(3) -0.0065(2)
O2 0.0492(9) 0.0444(9) 0.1041(15) -0.0360(9) -0.0018(9) 0.0039(7)
C32 0.0535(13) 0.0482(12) 0.0687(16) -0.0052(11) 0.0045(11) -0.0056(10)
C33 0.0522(12) 0.0557(13) 0.0516(13) -0.0143(10) 0.0033(10) -0.0076(10)
S3 0.0602(4) 0.0490(3) 0.0630(4) -0.0120(3) 0.0131(3) -0.0243(3)
O3 0.0744(11) 0.0576(10) 0.0379(8) -0.0042(7) 0.0051(7) -0.0256(8)
C34 0.0525(13) 0.0588(15) 0.099(2) -0.0272(15) 0.0056(14) -0.0088(12)
C35 0.0607(15) 0.0769(19) 0.089(2) -0.0448(17) -0.0084(15) -0.0042(14)
S4 0.0498(3) 0.0451(3) 0.0449(3) -0.0070(2) -0.0027(2) -0.0180(2)
O4 0.0585(9) 0.0385(8) 0.0458(8) -0.0020(6) -0.0026(7) -0.0059(7)
C36 0.0544(13) 0.0479(13) 0.0786(18) -0.0146(12) -0.0057(12) -0.0099(10)
C37 0.0606(15) 0.089(2) 0.0497(14) 0.0050(13) -0.0114(12) -0.0211(14)
S5 0.0359(3) 0.0578(4) 0.0397(3) -0.0121(3) -0.0003(2) -0.0064(2)
O5 0.0490(9) 0.0670(11) 0.0698(11) -0.0319(9) 0.0199(8) -0.0235(8)
C39 0.0404(10) 0.0470(11) 0.0571(13) -0.0164(10) 0.0010(9) -0.0075(9)
C40 0.0450(12) 0.0732(17) 0.099(2) -0.0534(17) 0.0058(13) -0.0120(12)

loop_
_atom_type_symbol
_atom_type_description
_atom_type_scat_dispersion_real
_atom_type_scat_dispersion_imag
_atom_type_scat_source
C C 0.0181 0.0091 'International Tables Vol C Tables 4.2.6.8 and 6.1.1.4'
H H 0.0000 0.0000 'International Tables Vol C Tables 4.2.6.8 and 6.1.1.4'
N N 0.0311 0.0180 'International Tables Vol C Tables 4.2.6.8 and 6.1.1.4'
O O 0.0492 0.0322 'International Tables Vol C Tables 4.2.6.8 and 6.1.1.4'
S S 0.3331 0.5567 'International Tables Vol C Tables 4.2.6.8 and 6.1.1.4'

loop_
_geom_angle_atom_site_label_1
_geom_angle_atom_site_label_2
_geom_angle_atom_site_label_3
_geom_angle_site_symmetry_1
_geom_angle
_geom_angle_publ_flag
C20 C1 C2 . 116.30(12) y
C20 C1 C11 . 114.46(12) y
C2 C1 C11 . 100.89(11) y
C20 C1 C28 . 102.06(11) y
C2 C1 C28 . 111.66(12) y
C11 C1 C28 . 111.90(12) y
C7 C2 C3 . 121.03(14) y
C7 C2 C1 . 127.89(13) y
C3 C2 C1 . 111.04(13) y
C2 C3 C4 . 120.18(14) y
C2 C3 C12 . 108.37(13) y
C4 C3 C12 . 131.45(14) y
C5 C4 C3 . 118.53(15) y
C5 C4 H4 . 120.7 ?
C3 C4 H4 . 120.7 ?
C4 C5 C6 . 121.20(15) y
C4 C5 H5 . 119.4 ?
C6 C5 H5 . 119.4 ?
C5 C6 C7 . 120.21(15) y
C5 C6 C8 . 120.83(15) y
C7 C6 C8 . 118.95(15) y
C2 C7 C6 . 118.81(14) y
C2 C7 H7 . 120.6 ?
C6 C7 H7 . 120.6 ?
N3 C8 N1 . 126.94(16) y
N3 C8 C6 . 117.26(15) y
N1 C8 C6 . 115.77(14) y
N2 C9 N5 . 117.18(18) y
N2 C9 N3 . 125.68(17) y
N5 C9 N3 . 117.14(19) y
N4 C10 N2 . 118.58(16) y
N4 C10 N1 . 116.31(16) y
N2 C10 N1 . 125.10(18) y
C16 C11 C12 . 120.73(14) y
C16 C11 C1 . 128.49(14) y
C12 C11 C1 . 110.78(13) y
C13 C12 C11 . 120.87(14) y
C13 C12 C3 . 130.57(14) y
C11 C12 C3 . 108.53(13) y
C14 C13 C12 . 118.19(15) y
C14 C13 H13 . 120.9 ?
C12 C13 H13 . 120.9 ?
C13 C14 C15 . 121.45(15) y
C13 C14 H14 . 119.3 ?
C15 C14 H14 . 119.3 ?
C16 C15 C14 . 119.59(14) y
C16 C15 C17 . 121.10(14) y
C14 C15 C17 . 119.28(14) y
C11 C16 C15 . 119.17(14) y
C11 C16 H16 . 120.4 ?
C15 C16 H16 . 120.4 ?
N8 C17 N6 . 126.78(16) y
N8 C17 C15 . 116.50(14) y
N6 C17 C15 . 116.72(15) y
N6 C18 N9 . 117.09(18) y
N6 C18 N7 . 125.89(17) y
N9 C18 N7 . 117.02(17) y
N10 C19 N7 . 117.40(16) y
N10 C19 N8 . 117.35(15) y
N7 C19 N8 . 125.24(16) y
C21 C20 C25 . 120.46(14) y
C21 C20 C1 . 129.08(14) y
C25 C20 C1 . 110.46(13) y
C20 C21 C22 . 119.11(15) y
C20 C21 H21 . 120.4 ?
C22 C21 H21 . 120.4 ?
C21 C22 C23 . 120.42(16) y
C21 C22 H22 . 119.8 ?
C23 C22 H22 . 119.8 ?
C24 C23 C22 . 121.11(16) y
C24 C23 H23 . 119.4 ?
C22 C23 H23 . 119.4 ?
C23 C24 C25 . 118.39(16) y
C23 C24 H24 . 120.8 ?
C25 C24 H24 . 120.8 ?
C24 C25 C20 . 120.51(14) y
C24 C25 C26 . 130.73(14) y
C20 C25 C26 . 108.76(13) y
C27 C26 C28 . 120.80(14) y
C27 C26 C25 . 130.92(14) y
C28 C26 C25 . 108.28(13) y
C28 C27 C26 2_767 117.37(14) y
C28 C27 H27 2_767 121.3 ?
C26 C27 H27 . 121.3 ?
C27 C28 C26 2_767 121.83(14) y
C27 C28 C1 2_767 127.75(13) y
C26 C28 C1 . 110.42(13) y
C8 N1 C10 . 113.98(15) y
C9 N2 C10 . 114.86(16) y
C8 N3 C9 . 113.24(17) y
C10 N4 H4A . 120.0 ?
C10 N4 H4B . 120.0 ?
H4A N4 H4B . 120.0 ?
C9 N5 H5A . 120.0 ?
C9 N5 H5B . 120.0 ?
H5A N5 H5B . 120.0 ?
C18 N6 C17 . 113.90(16) y
C19 N7 C18 . 114.02(16) y
C17 N8 C19 . 114.16(14) y
C18 N9 H9A . 120.0 ?
C18 N9 H9B . 120.0 ?
H9A N9 H9B . 120.0 ?
C19 N10 H10A . 120.0 ?
C19 N10 H10B . 120.0 ?
H10A N10 H10B . 120.0 ?
O1 S1 C31 . 106.80(12) y
O1 S1 C30 . 105.09(12) y
C31 S1 C30 . 94.87(17) y
S1 C30 H30A . 109.5 ?
S1 C30 H30B . 109.5 ?
H30A C30 H30B . 109.5 ?
S1 C30 H30C . 109.5 ?
H30A C30 H30C . 109.5 ?
H30B C30 H30C . 109.5 ?
S1 C31 H31A . 109.5 ?
S1 C31 H31B . 109.5 ?
H31A C31 H31B . 109.5 ?
S1 C31 H31C . 109.5 ?
H31A C31 H31C . 109.5 ?
H31B C31 H31C . 109.5 ?
O2 S2 C32 . 105.84(13) y
O2 S2 C33 . 106.50(12) y
C32 S2 C33 . 98.19(12) y
S2 C32 H32A . 109.5 ?
S2 C32 H32B . 109.5 ?
H32A C32 H32B . 109.5 ?
S2 C32 H32C . 109.5 ?
H32A C32 H32C . 109.5 ?
H32B C32 H32C . 109.5 ?
S2 C33 H33A . 109.5 ?
S2 C33 H33B . 109.5 ?
H33A C33 H33B . 109.5 ?
S2 C33 H33C . 109.5 ?
H33A C33 H33C . 109.5 ?
H33B C33 H33C . 109.5 ?
O3 S3 C34 . 107.03(13) y
O3 S3 C35 . 105.15(13) y
C34 S3 C35 . 96.54(17) y
S3 C34 H34A . 109.5 ?
S3 C34 H34B . 109.5 ?
H34A C34 H34B . 109.5 ?
S3 C34 H34C . 109.5 ?
H34A C34 H34C . 109.5 ?
H34B C34 H34C . 109.5 ?
S3 C35 H35A . 109.5 ?
S3 C35 H35B . 109.5 ?
H35A C35 H35B . 109.5 ?
S3 C35 H35C . 109.5 ?
H35A C35 H35C . 109.5 ?
H35B C35 H35C . 109.5 ?
O4 S4 C37 . 106.60(12) y
O4 S4 C36 . 106.53(11) y
C37 S4 C36 . 98.47(16) y
S4 C36 H36A . 109.5 ?
S4 C36 H36B . 109.5 ?
H36A C36 H36B . 109.5 ?
S4 C36 H36C . 109.5 ?
H36A C36 H36C . 109.5 ?
H36B C36 H36C . 109.5 ?
S4 C37 H37A . 109.5 ?
S4 C37 H37B . 109.5 ?
H37A C37 H37B . 109.5 ?
S4 C37 H37C . 109.5 ?
H37A C37 H37C . 109.5 ?
H37B C37 H37C . 109.5 ?
O5 S5 C40 . 107.56(14) y
O5 S5 C39 . 107.85(11) y
C40 S5 C39 . 98.86(12) y

loop_
_geom_bond_atom_site_label_1
_geom_bond_atom_site_label_2
_geom_bond_site_symmetry_2
_geom_bond_distance
_geom_bond_publ_flag
C1 C20 . 1.518(2) y
C1 C2 . 1.5200(19) y
C1 C11 . 1.527(2) y
C1 C28 . 1.528(2) y
C2 C7 . 1.383(2) y
C2 C3 . 1.402(2) y
C3 C4 . 1.406(2) y
C3 C12 . 1.463(2) y
C4 C5 . 1.389(2) y
C4 H4 . 0.9500 ?
C5 C6 . 1.394(2) y
C5 H5 . 0.9500 ?
C6 C7 . 1.406(2) y
C6 C8 . 1.501(2) y
C7 H7 . 0.9500 ?
C8 N3 . 1.331(2) y
C8 N1 . 1.335(2) y
C9 N2 . 1.332(3) y
C9 N5 . 1.340(3) y
C9 N3 . 1.362(2) y
C10 N4 . 1.335(3) y
C10 N2 . 1.336(3) y
C10 N1 . 1.354(2) y
C11 C16 . 1.385(2) y
C11 C12 . 1.400(2) y
C12 C13 . 1.397(2) y
C13 C14 . 1.389(2) y
C13 H13 . 0.9500 ?
C14 C15 . 1.408(2) y
C14 H14 . 0.9500 ?
C15 C16 . 1.401(2) y
C15 C17 . 1.483(2) y
C16 H16 . 0.9500 ?
C17 N8 . 1.330(2) y
C17 N6 . 1.342(2) y
C18 N6 . 1.334(3) y
C18 N9 . 1.345(3) y
C18 N7 . 1.356(3) y
C19 N10 . 1.335(2) y
C19 N7 . 1.347(2) y
C19 N8 . 1.352(2) y
C20 C21 . 1.389(2) y
C20 C25 . 1.408(2) y
C21 C22 . 1.389(3) y
C21 H21 . 0.9500 ?
C22 C23 . 1.399(3) y
C22 H22 . 0.9500 ?
C23 C24 . 1.391(2) y
C23 H23 . 0.9500 ?
C24 C25 . 1.397(2) y
C24 H24 . 0.9500 ?
C25 C26 . 1.473(2) y
C26 C27 . 1.395(2) y
C26 C28 . 1.408(2) y
C27 C28 2_767 1.391(2) y
C27 H27 . 0.9500 ?
C28 C27 2_767 1.391(2) y
N4 H4a . 0.8800 ?
N4 H4b . 0.8800 ?
N5 H5a . 0.8800 ?
N5 H5b . 0.8800 ?
N9 H9a . 0.8800 ?
N9 H9b . 0.8800 ?
N10 H10a . 0.8800 ?
N10 H10b . 0.8800 ?
S1 O1 . 1.5126(18) y
S1 C31 . 1.797(3) y
S1 C30 . 1.803(3) y
C30 H30a . 0.9800 ?
C30 H30b . 0.9800 ?
C30 H30c . 0.9800 ?
C31 H31a . 0.9800 ?
C31 H31b . 0.9800 ?
C31 H31c . 0.9800 ?
S2 O2 . 1.4966(19) y
S2 C32 . 1.786(3) y
S2 C33 . 1.796(3) y
C32 H32a . 0.9800 ?
C32 H32b . 0.9800 ?
C32 H32c . 0.9800 ?
C33 H33a . 0.9800 ?
C33 H33b . 0.9800 ?
C33 H33c . 0.9800 ?
S3 O3 . 1.513(2) y
S3 C34 . 1.778(3) y
S3 C35 . 1.788(3) y
C34 H34a . 0.9800 ?
C34 H34b . 0.9800 ?
C34 H34c . 0.9800 ?
C35 H35a . 0.9800 ?
C35 H35b . 0.9800 ?
C35 H35c . 0.9800 ?
S4 O4 . 1.5035(17) y
S4 C37 . 1.786(3) y
S4 C36 . 1.789(3) y
C36 H36a . 0.9800 ?
C36 H36b . 0.9800 ?
C36 H36c . 0.9800 ?
C37 H37a . 0.9800 ?
C37 H37b . 0.9800 ?
C37 H37c . 0.9800 ?
S5 O5 . 1.5051(18) y
S5 C40 . 1.766(3) y
S5 C39 . 1.771(2) y
C39 H39a . 0.9800 ?
C39 H39b . 0.9800 ?
C39 H39c . 0.9800 ?
C40 H40a . 0.9800 ?
C40 H40b . 0.9800 ?
C40 H40c . 0.9800 ?

loop_
_geom_hbond_atom_site_label_D
_geom_hbond_atom_site_label_H
_geom_hbond_atom_site_label_A
_geom_hbond_distance_DH
_geom_hbond_distance_HA
_geom_hbond_distance_DA
_geom_hbond_angle_DHA
_geom_hbond_site_symmetry_A
N4 H4A O3 0.88 2.1 2.921(2) 155.7 2_668
N4 H4B O5 0.88 2.02 2.895(2) 176.4 .
N5 H5A N2 0.88 2.13 3.013(2) 178.5 2_668
N5 H5B O3 0.88 2.23 2.863(3) 128.1 .
N9 H9A O1 0.88 2.24 2.956(3) 138.1 2_776
N9 H9B N7 0.88 2.08 2.957(2) 172.9 2_776
N10 H10A O1 0.88 2.22 3.071(2) 163.7 .
N10 H10B O4 0.88 2.14 3.004(2) 167.7 .

loop_
_platon_squeeze_void_nr
_platon_squeeze_void_average_x
_platon_squeeze_void_average_y
_platon_squeeze_void_average_z
_platon_squeeze_void_volume
_platon_squeeze_void_count_electrons
1 -0.010 0.000 -0.004 768.0 215.7
